data_4081444
loop_
_publ_author_name
'Adams, Richard D.'
'Zhang, Qiang'

_publ_section_title
;
 Structures and Bonding of \h2-Bridging CO Ligands and Their Influence on
 the Structures and Rearrangements of Higher Nuclearity Metal Carbonyl
 Cluster Complexes
;
_journal_issue 18
_journal_name_full Organometallics
_journal_page_first 5171
_journal_paper_doi 10.1021/om400722z
_journal_volume 32
_journal_year 2013
_chemical_formula_sum 'C21 H28 Ir O9 P Ru2'
_chemical_formula_weight 849.74
_chemical_name_systematic
; 
 ? 
;
_space_group_IT_number 2
_symmetry_cell_setting triclinic
_symmetry_space_group_name_Hall '-P 1'
_symmetry_space_group_name_H-M 'P -1'
_atom_sites_solution_hydrogens geom
_atom_sites_solution_primary direct
_atom_sites_solution_secondary difmap
_audit_creation_method SHELXL-97
_cell_angle_alpha 88.9160(10)
_cell_angle_beta 87.3060(10)
_cell_angle_gamma 69.4310(10)
_cell_formula_units_Z 2
_cell_length_a 8.7946(2)
_cell_length_b 11.6347(3)
_cell_length_c 14.5421(4)
_cell_measurement_reflns_used 8744
_cell_measurement_temperature 293(2)
_cell_measurement_theta_max 28.36
_cell_measurement_theta_min 2.56
_cell_volume 1391.58(6)
_computing_cell_refinement 'SAINT+  V6.45 (Bruker, 2003)'
_computing_data_collection 'SMART V5.632 (Bruker, 2005)'
_computing_data_reduction 'SAINT+  V6.45'
_computing_molecular_graphics 'SHELXTL V6.1 (Sheldrick, 2000)'
_computing_publication_material 'SHELXTL V6.1'
_computing_structure_refinement 'SHELXL-97 (Sheldrick, 1997)'
_computing_structure_solution 'SHELXS-97 (Sheldrick, 1990)'
_diffrn_ambient_temperature 293(2)
_diffrn_measured_fraction_theta_full 0.999
_diffrn_measured_fraction_theta_max 0.999
_diffrn_measurement_device_type 'Bruker SMART APEX CCD diffractometer'
_diffrn_measurement_method 'omega scans'
_diffrn_radiation_monochromator graphite
_diffrn_radiation_source 'fine-focus sealed tube'
_diffrn_radiation_type MoK\a
_diffrn_radiation_wavelength 0.71073
_diffrn_reflns_av_R_equivalents 0.0171
_diffrn_reflns_av_sigmaI/netI 0.0160
_diffrn_reflns_limit_h_max 10
_diffrn_reflns_limit_h_min -10
_diffrn_reflns_limit_k_max 13
_diffrn_reflns_limit_k_min -13
_diffrn_reflns_limit_l_max 17
_diffrn_reflns_limit_l_min -17
_diffrn_reflns_number 17377
_diffrn_reflns_theta_full 25.03
_diffrn_reflns_theta_max 25.03
_diffrn_reflns_theta_min 1.87
_diffrn_standards_decay_% <1
_exptl_absorpt_coefficient_mu 5.942
_exptl_absorpt_correction_T_max 1.000
_exptl_absorpt_correction_T_min 0.786
_exptl_absorpt_correction_type multi-scan
_exptl_absorpt_process_details '(SADABS, Bruker, 1997)'
_exptl_crystal_colour Black
_exptl_crystal_density_diffrn 2.028
_exptl_crystal_density_method 'not measured'
_exptl_crystal_description Block
_exptl_crystal_F_000 812
_exptl_crystal_size_max 0.2
_exptl_crystal_size_mid 0.1
_exptl_crystal_size_min 0.1
_refine_diff_density_max 0.545
_refine_diff_density_min -0.402
_refine_diff_density_rms 0.067
_refine_ls_extinction_method none
_refine_ls_goodness_of_fit_ref 1.026
_refine_ls_hydrogen_treatment mixed
_refine_ls_matrix_type full
_refine_ls_number_parameters 419
_refine_ls_number_reflns 4919
_refine_ls_number_restraints 0
_refine_ls_restrained_S_all 1.026
_refine_ls_R_factor_all 0.0196
_refine_ls_R_factor_gt 0.0176
_refine_ls_shift/su_max 0.002
_refine_ls_shift/su_mean 0.000
_refine_ls_structure_factor_coef Fsqd
_refine_ls_weighting_details 'calc w=1/[\s^2^(Fo^2^)+(0.0239P)^2^+0.6557P] where P=(Fo^2^+2Fc^2^)/3'
_refine_ls_weighting_scheme calc
_refine_ls_wR_factor_gt 0.0416
_refine_ls_wR_factor_ref 0.0426
_reflns_number_gt 4593
_reflns_number_total 4919
_reflns_threshold_expression >2sigma(I)
_cod_data_source_file om400722z_si_002.cif
_cod_data_source_block 2
_cod_depositor_comments
;
The following automatic conversions were performed:

'_symmetry_cell_setting' value 'Triclinic' changed to 'triclinic'
according to /home/saulius/struct/CIF-dictionaries/cif_core.dic
dictionary named 'cif_core.dic' version 2.4.2 from
2011-04-26.

'_exptl_absorpt_correction_type' value 'Multi-Scan'
changed to 'multi-scan' according to
/home/saulius/struct/CIF-dictionaries/cif_core.dic dictionary named
'cif_core.dic' version 2.4.2 from 2011-04-26.

Automatic conversion script
Id: cif_fix_values 1891 2012-01-12 08:04:46Z andrius 
;
_cod_original_sg_symbol_H-M P-1
_cod_database_code 4081444

loop_
_symmetry_equiv_pos_as_xyz
'x, y, z'
'-x, -y, -z'

loop_
_atom_site_label
_atom_site_type_symbol
_atom_site_fract_x
_atom_site_fract_y
_atom_site_fract_z
_atom_site_U_iso_or_equiv
_atom_site_adp_type
_atom_site_occupancy
_atom_site_symmetry_multiplicity
_atom_site_calc_flag
Ir1 Ir 0.788255(14) 0.812601(10) 0.732446(8) 0.03654(5) Uani 1 1 d
Ru1 Ru 1.05023(3) 0.63476(2) 0.808063(17) 0.04067(7) Uani 1 1 d
Ru2 Ru 0.87711(3) 0.57420(2) 0.669404(18) 0.04045(7) Uani 1 1 d
P1 P 0.73958(9) 1.02647(7) 0.74868(5) 0.03471(17) Uani 1 1 d
H1 H 1.007(5) 0.771(4) 0.742(3) 0.083(13) Uiso 1 1 d
C1 C 0.8144(4) 0.7335(3) 0.8577(2) 0.0479(8) Uani 1 1 d
C2 C 0.5805(5) 0.8236(3) 0.7078(3) 0.0573(10) Uani 1 1 d
C11 C 1.1545(5) 0.6840(4) 0.9046(3) 0.0661(11) Uani 1 1 d
C12 C 1.0610(5) 0.4864(4) 0.8691(3) 0.0560(9) Uani 1 1 d
C13 C 1.2495(5) 0.5620(3) 0.7330(3) 0.0551(9) Uani 1 1 d
C21 C 0.9988(5) 0.6489(4) 0.5908(3) 0.0551(9) Uani 1 1 d
C22 C 0.7210(5) 0.5845(4) 0.5781(3) 0.0611(10) Uani 1 1 d
C23 C 1.0248(4) 0.4089(3) 0.6508(2) 0.0497(8) Uani 1 1 d
C24 C 0.7427(5) 0.5380(3) 0.7676(3) 0.0557(9) Uani 1 1 d
C25 C 0.6756(4) 1.0942(3) 0.6286(2) 0.0472(8) Uani 1 1 d
C26 C 0.7773(6) 0.9997(5) 0.5570(3) 0.0627(11) Uani 1 1 d
C27 C 0.4974(5) 1.1091(5) 0.6149(4) 0.0655(11) Uani 1 1 d
C28 C 0.6926(6) 1.2190(4) 0.6094(4) 0.0661(11) Uani 1 1 d
C29 C 0.5724(4) 1.1088(3) 0.8379(2) 0.0476(8) Uani 1 1 d
C30 C 0.4333(5) 1.0588(4) 0.8358(3) 0.0583(10) Uani 1 1 d
C31 C 0.5002(7) 1.2483(4) 0.8260(4) 0.0699(13) Uani 1 1 d
C32 C 0.6412(6) 1.0803(4) 0.9344(3) 0.0608(11) Uani 1 1 d
C33 C 0.9323(4) 1.0589(3) 0.7763(2) 0.0424(7) Uani 1 1 d
C34 C 0.9035(6) 1.1937(4) 0.7992(3) 0.0572(10) Uani 1 1 d
C35 C 1.0124(6) 0.9808(4) 0.8588(3) 0.0598(10) Uani 1 1 d
C36 C 1.0547(5) 1.0204(4) 0.6941(3) 0.0562(10) Uani 1 1 d
O1 O 0.7229(4) 0.7446(3) 0.92066(19) 0.0719(8) Uani 1 1 d
O2 O 0.4531(3) 0.8228(3) 0.6947(3) 0.0938(12) Uani 1 1 d
O11 O 1.2211(5) 0.7028(4) 0.9633(3) 0.1129(14) Uani 1 1 d
O12 O 1.0634(4) 0.3985(3) 0.9062(2) 0.0828(9) Uani 1 1 d
O13 O 1.3667(4) 0.5216(3) 0.6907(2) 0.0899(10) Uani 1 1 d
O21 O 1.0703(4) 0.6922(3) 0.5445(2) 0.0787(9) Uani 1 1 d
O22 O 0.6321(4) 0.5865(4) 0.5238(3) 0.0979(11) Uani 1 1 d
O23 O 1.1145(4) 0.3123(3) 0.6387(2) 0.0788(9) Uani 1 1 d
O24 O 0.6612(4) 0.5174(3) 0.8231(2) 0.0860(10) Uani 1 1 d
H26A H 0.746(6) 0.926(5) 0.561(4) 0.110(19) Uiso 1 1 d
H26B H 0.893(6) 0.985(4) 0.555(3) 0.087(15) Uiso 1 1 d
H26C H 0.751(5) 1.028(4) 0.500(3) 0.065(12) Uiso 1 1 d
H27A H 0.487(4) 1.030(4) 0.627(3) 0.055(11) Uiso 1 1 d
H27B H 0.479(5) 1.127(4) 0.556(3) 0.078(14) Uiso 1 1 d
H27C H 0.418(5) 1.179(4) 0.654(3) 0.078(13) Uiso 1 1 d
H28A H 0.655(5) 1.244(4) 0.554(3) 0.074(14) Uiso 1 1 d
H28B H 0.629(6) 1.289(4) 0.657(3) 0.087(15) Uiso 1 1 d
H28C H 0.807(6) 1.212(4) 0.606(3) 0.081(14) Uiso 1 1 d
H30A H 0.346(4) 1.112(3) 0.884(2) 0.050(9) Uiso 1 1 d
H30B H 0.387(6) 1.065(4) 0.775(3) 0.089(16) Uiso 1 1 d
H30C H 0.467(4) 0.976(4) 0.851(2) 0.054(11) Uiso 1 1 d
H31A H 0.423(5) 1.280(4) 0.878(3) 0.074(13) Uiso 1 1 d
H31B H 0.573(6) 1.278(5) 0.831(3) 0.086(18) Uiso 1 1 d
H31C H 0.452(6) 1.275(4) 0.772(3) 0.079(17) Uiso 1 1 d
H32A H 0.693(4) 0.992(4) 0.946(2) 0.049(10) Uiso 1 1 d
H32B H 0.721(5) 1.120(4) 0.944(3) 0.072(13) Uiso 1 1 d
H32C H 0.553(5) 1.112(4) 0.982(3) 0.071(12) Uiso 1 1 d
H34A H 1.007(6) 1.199(4) 0.805(3) 0.074(13) Uiso 1 1 d
H34B H 0.862(5) 1.241(4) 0.751(3) 0.066(13) Uiso 1 1 d
H34C H 0.841(4) 1.221(3) 0.857(3) 0.049(10) Uiso 1 1 d
H35A H 0.971(8) 1.011(6) 0.915(5) 0.15(3) Uiso 1 1 d
H35B H 1.005(8) 0.911(6) 0.864(4) 0.14(3) Uiso 1 1 d
H35C H 1.114(6) 0.982(4) 0.865(3) 0.091(16) Uiso 1 1 d
H36A H 1.077(5) 0.943(4) 0.676(3) 0.060(12) Uiso 1 1 d
H36B H 1.023(5) 1.072(4) 0.640(3) 0.078(14) Uiso 1 1 d
H36C H 1.153(6) 1.029(4) 0.718(3) 0.086(14) Uiso 1 1 d

loop_
_atom_site_aniso_label
_atom_site_aniso_U_11
_atom_site_aniso_U_22
_atom_site_aniso_U_33
_atom_site_aniso_U_23
_atom_site_aniso_U_13
_atom_site_aniso_U_12
Ir1 0.03398(7) 0.03208(7) 0.04153(8) -0.00460(5) -0.00288(5) -0.00868(5)
Ru1 0.04166(15) 0.03532(14) 0.04139(14) -0.00310(11) -0.00839(11) -0.00800(11)
Ru2 0.04305(15) 0.03366(14) 0.04413(14) -0.00608(11) -0.00476(11) -0.01217(11)
P1 0.0321(4) 0.0318(4) 0.0386(4) -0.0015(3) 0.0012(3) -0.0095(3)
C1 0.056(2) 0.0379(18) 0.0450(19) -0.0026(15) 0.0017(16) -0.0105(16)
C2 0.046(2) 0.0388(19) 0.084(3) -0.0112(18) -0.0093(19) -0.0087(16)
C11 0.077(3) 0.053(2) 0.064(2) -0.0046(19) -0.029(2) -0.014(2)
C12 0.064(2) 0.047(2) 0.051(2) -0.0009(17) -0.0109(18) -0.0106(18)
C13 0.047(2) 0.048(2) 0.064(2) -0.0014(18) -0.0090(18) -0.0080(17)
C21 0.067(2) 0.054(2) 0.045(2) -0.0104(17) -0.0029(18) -0.0219(19)
C22 0.059(2) 0.052(2) 0.070(3) -0.0063(19) -0.016(2) -0.0140(19)
C23 0.052(2) 0.043(2) 0.055(2) -0.0045(16) -0.0039(16) -0.0179(17)
C24 0.054(2) 0.049(2) 0.066(2) -0.0065(18) 0.0002(19) -0.0200(18)
C25 0.0392(18) 0.053(2) 0.0459(18) 0.0106(15) -0.0052(14) -0.0120(15)
C26 0.056(3) 0.090(3) 0.041(2) 0.000(2) 0.0003(18) -0.025(2)
C27 0.053(2) 0.071(3) 0.068(3) 0.018(2) -0.019(2) -0.015(2)
C28 0.068(3) 0.065(3) 0.066(3) 0.027(2) -0.009(2) -0.025(2)
C29 0.047(2) 0.0405(18) 0.053(2) -0.0107(15) 0.0188(16) -0.0148(15)
C30 0.049(2) 0.053(2) 0.071(3) -0.007(2) 0.022(2) -0.0192(19)
C31 0.060(3) 0.042(2) 0.098(4) -0.013(2) 0.025(3) -0.009(2)
C32 0.078(3) 0.060(3) 0.048(2) -0.0140(19) 0.018(2) -0.032(2)
C33 0.0406(18) 0.0406(17) 0.0496(19) -0.0042(14) -0.0015(14) -0.0187(14)
C34 0.066(3) 0.046(2) 0.068(3) -0.007(2) 0.001(2) -0.031(2)
C35 0.064(3) 0.054(2) 0.068(3) 0.003(2) -0.025(2) -0.027(2)
C36 0.040(2) 0.061(3) 0.071(3) -0.008(2) 0.0057(19) -0.0219(19)
O1 0.079(2) 0.0645(17) 0.0568(16) 0.0034(13) 0.0229(15) -0.0100(15)
O2 0.0425(17) 0.070(2) 0.168(4) -0.028(2) -0.0215(19) -0.0159(15)
O11 0.150(4) 0.098(3) 0.099(3) -0.008(2) -0.071(3) -0.046(3)
O12 0.108(3) 0.0577(18) 0.083(2) 0.0205(16) -0.0202(18) -0.0293(18)
O13 0.0519(18) 0.094(2) 0.102(2) -0.006(2) 0.0169(17) -0.0004(17)
O21 0.098(2) 0.088(2) 0.0597(17) -0.0006(16) 0.0161(16) -0.048(2)
O22 0.088(2) 0.108(3) 0.098(3) -0.002(2) -0.048(2) -0.029(2)
O23 0.0678(19) 0.0485(17) 0.103(2) -0.0074(16) 0.0076(17) -0.0002(15)
O24 0.086(2) 0.088(2) 0.094(2) -0.0056(18) 0.0238(19) -0.0463(19)

loop_
_atom_type_symbol
_atom_type_description
_atom_type_scat_dispersion_real
_atom_type_scat_dispersion_imag
_atom_type_scat_source
C C 0.0033 0.0016 'International Tables Vol C Tables 4.2.6.8 and 6.1.1.4'
H H 0.0000 0.0000 'International Tables Vol C Tables 4.2.6.8 and 6.1.1.4'
O O 0.0106 0.0060 'International Tables Vol C Tables 4.2.6.8 and 6.1.1.4'
P P 0.1023 0.0942 'International Tables Vol C Tables 4.2.6.8 and 6.1.1.4'
Ru Ru -1.2594 0.8363 'International Tables Vol C Tables 4.2.6.8 and 6.1.1.4'
Ir Ir -1.4442 7.9887 'International Tables Vol C Tables 4.2.6.8 and 6.1.1.4'

loop_
_geom_angle_atom_site_label_1
_geom_angle_atom_site_label_2
_geom_angle_atom_site_label_3
_geom_angle
C2 Ir1 C1 101.54(17)
C2 Ir1 P1 98.24(11)
C1 Ir1 P1 109.13(10)
C2 Ir1 Ru1 134.53(12)
C1 Ir1 Ru1 48.91(10)
P1 Ir1 Ru1 122.18(2)
C2 Ir1 Ru2 85.01(11)
C1 Ir1 Ru2 84.18(9)
P1 Ir1 Ru2 165.17(2)
Ru1 Ir1 Ru2 61.511(8)
C2 Ir1 H1 167.5(13)
C1 Ir1 H1 80.3(13)
P1 Ir1 H1 92.7(13)
Ru1 Ir1 H1 39.3(13)
Ru2 Ir1 H1 82.9(13)
C12 Ru1 C11 92.91(17)
C12 Ru1 C13 95.30(16)
C11 Ru1 C13 94.55(18)
C12 Ru1 C1 94.78(15)
C11 Ru1 C1 94.98(16)
C13 Ru1 C1 165.74(15)
C12 Ru1 Ir1 129.46(12)
C11 Ru1 Ir1 117.38(12)
C13 Ru1 Ir1 119.31(11)
C1 Ru1 Ir1 46.55(10)
C12 Ru1 Ru2 88.25(11)
C11 Ru1 Ru2 176.26(13)
C13 Ru1 Ru2 88.88(11)
C1 Ru1 Ru2 81.37(10)
Ir1 Ru1 Ru2 59.401(8)
C12 Ru1 H1 169.3(14)
C11 Ru1 H1 96.5(14)
C13 Ru1 H1 89.0(14)
C1 Ru1 H1 79.4(13)
Ir1 Ru1 H1 40.7(13)
Ru2 Ru1 H1 82.0(14)
C23 Ru2 C21 95.33(16)
C23 Ru2 C22 100.70(16)
C21 Ru2 C22 93.71(17)
C23 Ru2 C24 96.96(16)
C21 Ru2 C24 164.85(15)
C22 Ru2 C24 92.67(18)
C23 Ru2 Ir1 154.24(11)
C21 Ru2 Ir1 75.05(11)
C22 Ru2 Ir1 103.69(11)
C24 Ru2 Ir1 90.09(11)
C23 Ru2 Ru1 96.39(11)
C21 Ru2 Ru1 82.55(11)
C22 Ru2 Ru1 162.78(11)
C24 Ru2 Ru1 87.31(11)
Ir1 Ru2 Ru1 59.088(8)
C29 P1 C33 108.11(15)
C29 P1 C25 109.13(16)
C33 P1 C25 107.59(15)
C29 P1 Ir1 114.85(11)
C33 P1 Ir1 112.63(10)
C25 P1 Ir1 104.22(11)
O1 C1 Ir1 131.7(3)
O1 C1 Ru1 143.6(3)
Ir1 C1 Ru1 84.53(13)
O2 C2 Ir1 175.5(4)
O11 C11 Ru1 174.2(4)
O12 C12 Ru1 178.3(4)
O13 C13 Ru1 178.2(4)
O21 C21 Ru2 179.7(3)
O22 C22 Ru2 177.7(4)
O23 C23 Ru2 178.4(4)
O24 C24 Ru2 178.1(4)
C28 C25 C26 110.3(4)
C28 C25 C27 107.4(3)
C26 C25 C27 106.1(4)
C28 C25 P1 115.0(3)
C26 C25 P1 107.5(3)
C27 C25 P1 110.2(3)
C25 C26 H26A 110(3)
C25 C26 H26B 115(3)
H26A C26 H26B 116(4)
C25 C26 H26C 110(3)
H26A C26 H26C 103(4)
H26B C26 H26C 101(4)
C25 C27 H27A 107(2)
C25 C27 H27B 107(3)
H27A C27 H27B 108(4)
C25 C27 H27C 112(2)
H27A C27 H27C 113(3)
H27B C27 H27C 109(4)
C25 C28 H28A 108(3)
C25 C28 H28B 115(3)
H28A C28 H28B 108(4)
C25 C28 H28C 111(3)
H28A C28 H28C 106(4)
H28B C28 H28C 109(4)
C30 C29 C31 107.8(4)
C30 C29 C32 106.5(3)
C31 C29 C32 108.5(4)
C30 C29 P1 110.1(2)
C31 C29 P1 114.8(3)
C32 C29 P1 108.8(3)
C29 C30 H30A 104.7(19)
C29 C30 H30B 113(3)
H30A C30 H30B 111(3)
C29 C30 H30C 112(2)
H30A C30 H30C 111(3)
H30B C30 H30C 105(4)
C29 C31 H31A 107(3)
C29 C31 H31B 109(4)
H31A C31 H31B 106(4)
C29 C31 H31C 116(3)
H31A C31 H31C 110(4)
H31B C31 H31C 108(5)
C29 C32 H32A 113(2)
C29 C32 H32B 112(2)
H32A C32 H32B 108(3)
C29 C32 H32C 110(2)
H32A C32 H32C 107(3)
H32B C32 H32C 107(3)
C35 C33 C36 107.1(3)
C35 C33 C34 107.5(3)
C36 C33 C34 108.5(3)
C35 C33 P1 109.8(3)
C36 C33 P1 109.1(2)
C34 C33 P1 114.6(3)
C33 C34 H34A 106(3)
C33 C34 H34B 109(3)
H34A C34 H34B 106(4)
C33 C34 H34C 113(2)
H34A C34 H34C 108(3)
H34B C34 H34C 114(3)
C33 C35 H35A 116(4)
C33 C35 H35B 117(5)
H35A C35 H35B 99(6)
C33 C35 H35C 111(3)
H35A C35 H35C 98(5)
H35B C35 H35C 114(5)
C33 C36 H36A 114(3)
C33 C36 H36B 114(3)
H36A C36 H36B 107(4)
C33 C36 H36C 103(3)
H36A C36 H36C 109(4)
H36B C36 H36C 109(4)

loop_
_geom_bond_atom_site_label_1
_geom_bond_atom_site_label_2
_geom_bond_distance
Ir1 C2 1.838(4)
Ir1 C1 2.011(3)
Ir1 P1 2.3864(8)
Ir1 Ru1 2.7570(3)
Ir1 Ru2 2.7659(3)
Ir1 H1 1.83(4)
Ru1 C12 1.900(4)
Ru1 C11 1.913(4)
Ru1 C13 1.948(4)
Ru1 C1 2.087(4)
Ru1 Ru2 2.8243(4)
Ru1 H1 1.77(4)
Ru2 C23 1.921(4)
Ru2 C21 1.925(4)
Ru2 C22 1.926(4)
Ru2 C24 1.945(4)
P1 C29 1.908(3)
P1 C33 1.922(3)
P1 C25 1.927(3)
C1 O1 1.168(4)
C2 O2 1.148(4)
C11 O11 1.125(5)
C12 O12 1.141(4)
C13 O13 1.128(4)
C21 O21 1.129(5)
C22 O22 1.131(5)
C23 O23 1.135(4)
C24 O24 1.132(5)
C25 C28 1.531(6)
C25 C26 1.536(5)
C25 C27 1.538(5)
C26 H26A 0.99(6)
C26 H26B 0.97(5)
C26 H26C 0.90(4)
C27 H27A 0.96(4)
C27 H27B 0.88(5)
C27 H27C 1.03(4)
C28 H28A 0.89(5)
C28 H28B 1.05(5)
C28 H28C 0.97(5)
C29 C30 1.530(5)
C29 C31 1.530(5)
C29 C32 1.538(6)
C30 H30A 1.04(3)
C30 H30B 0.98(5)
C30 H30C 0.93(4)
C31 H31A 0.98(5)
C31 H31B 0.83(5)
C31 H31C 0.91(5)
C32 H32A 0.98(4)
C32 H32B 0.98(5)
C32 H32C 0.99(4)
C33 C35 1.533(5)
C33 C36 1.534(5)
C33 C34 1.538(5)
C34 H34A 0.94(5)
C34 H34B 0.89(4)
C34 H34C 0.98(4)
C35 H35A 0.90(7)
C35 H35B 0.83(7)
C35 H35C 0.91(5)
C36 H36A 0.89(4)
C36 H36B 0.96(5)
C36 H36C 0.98(5)
